data_7134506
loop_
_publ_author_name
'Liang, Miaomiao'
'Xu, Yuanshuang'
'Yang, Xueying'
'Zhang, Xinying'
'Fan, Xuesen'

_publ_section_title
;
 Synthesis of 2-CF3-indoles or 2-CF3-indolin-3-ones via anaerobic or
 aerobic reactions of N-phenylpyridin-2-amines with TFISYs
;
_journal_issue 48
_journal_name_full 'Chemical Communications'
_journal_page_first 8735
_journal_page_last 8738
_journal_paper_doi 10.1039/D5CC01652E
_journal_volume 61
_journal_year 2025
_chemical_formula_moiety 'C20 H14 F3 N3 O'
_chemical_formula_sum 'C20 H14 F3 N3 O'
_chemical_formula_weight 369.34
_space_group_crystal_system orthorhombic
_space_group_IT_number 61
_space_group_name_Hall '-P 2ac 2ab'
_space_group_name_H-M_alt 'P b c a'
_atom_sites_solution_hydrogens geom
_atom_sites_solution_primary direct
_audit_creation_date 2024-05-18
_audit_creation_method
;
Olex2 1.3
(compiled 2020.11.12 svn.r5f609507 for OlexSys, GUI svn.r6408)
;
_audit_update_record
;
2025-02-26 deposited with the CCDC.	2025-05-06 downloaded from the CCDC.
;
_cell_angle_alpha 90
_cell_angle_beta 90
_cell_angle_gamma 90
_cell_formula_units_Z 8
_cell_length_a 17.0044(6)
_cell_length_b 10.7501(3)
_cell_length_c 18.9380(6)
_cell_measurement_reflns_used 3921
_cell_measurement_temperature 293(2)
_cell_measurement_theta_max 71.1990
_cell_measurement_theta_min 4.8720
_cell_volume 3461.85(19)
_computing_cell_refinement 'CrysAlisPro 1.171.42.81a (Rigaku OD, 2023)'
_computing_data_collection 'CrysAlisPro 1.171.42.81a (Rigaku OD, 2023)'
_computing_data_reduction 'CrysAlisPro 1.171.42.81a (Rigaku OD, 2023)'
_computing_molecular_graphics 'Olex2 1.3 (Dolomanov et al., 2009)'
_computing_publication_material 'Olex2 1.3 (Dolomanov et al., 2009)'
_computing_structure_refinement 'SHELXL 2018/3 (Sheldrick, 2015)'
_computing_structure_solution 'SHELXS  (Sheldrick, 2008)'
_diffrn_ambient_temperature 293(2)
_diffrn_detector 'CCD plate'
_diffrn_detector_area_resol_mean 8.0521
_diffrn_detector_type EosS2
_diffrn_measured_fraction_theta_full 0.988
_diffrn_measured_fraction_theta_max 0.970
_diffrn_measurement_details
;
List of Runs (angles in degrees, time in seconds):

  # Type    Start    End  Width  t~exp~   \w     \q     \k     \f   Frames
#--------------------------------------------------------------------------
  1  \w     18.00  44.00   1.00    7.27    --   35.62 -72.00  78.00   26
  2  \w     18.00  51.00   1.00    7.27    --   35.62 -51.00-131.00   33
  3  \w    -27.00  -1.00   1.00    7.27    --   35.62 -51.00-131.00   26
  4  \w     47.00 131.00   1.00   29.06    --  106.81 -72.00  78.00   84
  5  \w     74.00  99.00   1.00   29.06    --  106.81-112.00  -0.00   25
  6  \w     91.00 161.00   1.00   29.06    --  106.81  51.00  14.00   70
  7  \w    -97.00 -41.00   1.00    7.27    --  -35.62-178.00  60.00   56
  8  \w    -98.00 -31.00   1.00    7.27    --  -35.62 -57.00  30.00   67
  9  \w     59.00 108.00   1.00    7.27    --   35.62-178.00  90.00   49
 10  \w     89.00 173.00   1.00   29.06    --  106.81  61.00 120.00   84
 11  \w     42.00 105.00   1.00   29.06    --  106.81-111.00-120.00   63
 12  \w     54.00  85.00   1.00   29.06    --  106.81-111.00 -90.00   31
 13  \w     77.00 102.00   1.00   29.06    --  106.81 -51.00-131.00   25
;
_diffrn_measurement_device 'four-circle diffractometer'
_diffrn_measurement_device_type 'SuperNova, Dual, Cu at home/near, EosS2'
_diffrn_measurement_method '\w scans'
_diffrn_orient_matrix_type 'CrysAlisPro convention (1999,Acta A55,543-557)'
_diffrn_orient_matrix_UB_11 0.0626132000
_diffrn_orient_matrix_UB_12 0.0464465000
_diffrn_orient_matrix_UB_13 -0.0525856000
_diffrn_orient_matrix_UB_21 0.0632687000
_diffrn_orient_matrix_UB_22 -0.0761879000
_diffrn_orient_matrix_UB_23 0.0389804000
_diffrn_orient_matrix_UB_31 -0.0170679000
_diffrn_orient_matrix_UB_32 -0.1121346000
_diffrn_orient_matrix_UB_33 -0.0482455000
_diffrn_radiation_monochromator mirror
_diffrn_radiation_probe x-ray
_diffrn_radiation_type 'Cu K\a'
_diffrn_radiation_wavelength 1.54184
_diffrn_reflns_av_R_equivalents 0.0273
_diffrn_reflns_av_unetI/netI 0.0248
_diffrn_reflns_Laue_measured_fraction_full 0.988
_diffrn_reflns_Laue_measured_fraction_max 0.970
_diffrn_reflns_limit_h_max 12
_diffrn_reflns_limit_h_min -20
_diffrn_reflns_limit_k_max 12
_diffrn_reflns_limit_k_min -13
_diffrn_reflns_limit_l_max 21
_diffrn_reflns_limit_l_min -23
_diffrn_reflns_number 9256
_diffrn_reflns_point_group_measured_fraction_full 0.988
_diffrn_reflns_point_group_measured_fraction_max 0.970
_diffrn_reflns_theta_full 67.684
_diffrn_reflns_theta_max 71.342
_diffrn_reflns_theta_min 4.670
_diffrn_source 'micro-focus sealed X-ray tube'
_diffrn_source_type 'SuperNova (Cu) X-ray Source'
_exptl_absorpt_coefficient_mu 0.953
_exptl_absorpt_correction_T_max 1.00000
_exptl_absorpt_correction_T_min 0.85922
_exptl_absorpt_correction_type multi-scan
_exptl_absorpt_process_details
;
CrysAlisPro 1.171.42.81a (Rigaku Oxford Diffraction, 2023)
Empirical absorption correction using spherical harmonics,
implemented in SCALE3 ABSPACK scaling algorithm.
;
_exptl_crystal_colour 'clear yellowish yellow'
_exptl_crystal_colour_lustre clear
_exptl_crystal_colour_modifier yellowish
_exptl_crystal_colour_primary yellow
_exptl_crystal_density_diffrn 1.417
_exptl_crystal_description plate
_exptl_crystal_F_000 1520
_exptl_crystal_size_max 0.2
_exptl_crystal_size_mid 0.12
_exptl_crystal_size_min 0.1
_refine_diff_density_max 0.362
_refine_diff_density_min -0.318
_refine_diff_density_rms 0.059
_refine_ls_extinction_method none
_refine_ls_goodness_of_fit_ref 1.050
_refine_ls_hydrogen_treatment constr
_refine_ls_matrix_type full
_refine_ls_number_parameters 244
_refine_ls_number_reflns 3261
_refine_ls_number_restraints 0
_refine_ls_restrained_S_all 1.050
_refine_ls_R_factor_all 0.0653
_refine_ls_R_factor_gt 0.0522
_refine_ls_shift/su_max 0.001
_refine_ls_shift/su_mean 0.000
_refine_ls_structure_factor_coef Fsqd
_refine_ls_weighting_details 'w=1/[\s^2^(Fo^2^)+(0.1243P)^2^+0.9858P] where P=(Fo^2^+2Fc^2^)/3'
_refine_ls_weighting_scheme calc
_refine_ls_wR_factor_gt 0.1637
_refine_ls_wR_factor_ref 0.1984
_reflns_Friedel_coverage 0.000
_reflns_number_gt 2637
_reflns_number_total 3261
_reflns_threshold_expression 'I > 2\s(I)'
_cod_data_source_file d5cc01652e2.cif
_cod_data_source_block 4a
_cod_depositor_comments 'Adding full bibliography for 7134505--7134506.cif.'
_cod_database_code 7134506
_shelx_shelxl_version_number 2018/3
_chemical_oxdiff_formula 'C1 H1 O1 N1 F1'
_shelx_space_group_comment
;
The symmetry employed for this shelxl refinement is uniquely defined
by the following loop, which should always be used as a source of
symmetry information in preference to the above space-group names.
They are only intended as comments.
;
_shelx_estimated_absorpt_t_max 0.911
_shelx_estimated_absorpt_t_min 0.832
_reflns_odcompleteness_completeness 98.48
_reflns_odcompleteness_iscentric 1
_reflns_odcompleteness_theta 66.97
_olex2_refinement_description
;
1. Fixed Uiso
 At 1.2 times of:
  All C(H) groups, All N(H) groups
2.a Aromatic/amide H refined with riding coordinates:
 N3(H3), C5(H5), C6(H6), C7(H7), C8(H8), C11(H11), C12(H12), C13(H13),
 C14(H14), C16(H16), C17(H17), C18(H18), C19(H19), C20(H20)
;
_olex2_submission_special_instructions 'No special instructions were received'
_oxdiff_exptl_absorpt_empirical_details
;
Empirical correction (ABSPACK) includes:
- Absorption correction using spherical harmonics
- Frame scaling
;
_oxdiff_exptl_absorpt_empirical_full_max 1.231
_oxdiff_exptl_absorpt_empirical_full_min 0.763

loop_
_space_group_symop_operation_xyz
'x, y, z'
'-x+1/2, -y, z+1/2'
'-x, y+1/2, -z+1/2'
'x+1/2, -y+1/2, -z'
'-x, -y, -z'
'x-1/2, y, -z-1/2'
'x, -y-1/2, z-1/2'
'-x-1/2, y-1/2, z'

loop_
_atom_site_label
_atom_site_type_symbol
_atom_site_fract_x
_atom_site_fract_y
_atom_site_fract_z
_atom_site_U_iso_or_equiv
_atom_site_adp_type
_atom_site_occupancy
_atom_site_site_symmetry_order
_atom_site_calc_flag
_atom_site_refinement_flags_posn
_atom_site_refinement_flags_adp
_atom_site_refinement_flags_occupancy
_atom_site_disorder_assembly
_atom_site_disorder_group
F1 F 0.33539(13) 0.49760(15) 0.47215(9) 0.0851(6) Uani 1 1 d . . . . .
F2 F 0.26689(12) 0.3343(2) 0.46348(10) 0.0916(7) Uani 1 1 d . . . . .
F3 F 0.38995(12) 0.32498(19) 0.44683(8) 0.0840(6) Uani 1 1 d . . . . .
O1 O 0.29527(12) 0.13579(17) 0.55948(11) 0.0655(5) Uani 1 1 d . . . . .
N1 N 0.42876(10) 0.38496(16) 0.58549(9) 0.0431(4) Uani 1 1 d . . . . .
N2 N 0.49134(13) 0.4881(2) 0.67811(12) 0.0609(6) Uani 1 1 d . . . . .
N3 N 0.28460(11) 0.39917(17) 0.60448(10) 0.0461(4) Uani 1 1 d . . . . .
H3 H 0.248015 0.437821 0.582083 0.055 Uiso 1 1 calc R U . . .
C1 C 0.33467(16) 0.3773(2) 0.48660(13) 0.0555(6) Uani 1 1 d . . . . .
C2 C 0.34757(13) 0.34750(18) 0.56506(11) 0.0417(5) Uani 1 1 d . . . . .
C3 C 0.35194(15) 0.2014(2) 0.56858(11) 0.0465(5) Uani 1 1 d . . . . .
C4 C 0.43308(15) 0.1701(2) 0.58082(12) 0.0487(5) Uani 1 1 d . . . . .
C5 C 0.4684(2) 0.0525(3) 0.58326(15) 0.0669(7) Uani 1 1 d . . . . .
H5 H 0.439048 -0.019096 0.575076 0.080 Uiso 1 1 calc R U . . .
C6 C 0.5469(2) 0.0452(3) 0.59795(19) 0.0847(10) Uani 1 1 d . . . . .
H6 H 0.571721 -0.031797 0.600415 0.102 Uiso 1 1 calc R U . . .
C7 C 0.58964(19) 0.1540(3) 0.60921(19) 0.0795(9) Uani 1 1 d . . . . .
H7 H 0.643000 0.147517 0.619326 0.095 Uiso 1 1 calc R U . . .
C8 C 0.55639(15) 0.2711(3) 0.60605(15) 0.0629(7) Uani 1 1 d . . . . .
H8 H 0.586513 0.342300 0.612914 0.076 Uiso 1 1 calc R U . . .
C9 C 0.47553(14) 0.2787(2) 0.59212(11) 0.0462(5) Uani 1 1 d . . . . .
C10 C 0.44304(13) 0.4969(2) 0.62345(12) 0.0466(5) Uani 1 1 d . . . . .
C11 C 0.40579(19) 0.6067(2) 0.60503(17) 0.0672(7) Uani 1 1 d . . . . .
H11 H 0.373564 0.611022 0.565426 0.081 Uiso 1 1 calc R U . . .
C12 C 0.4179(2) 0.7099(3) 0.6473(2) 0.0820(10) Uani 1 1 d . . . . .
H12 H 0.391808 0.783995 0.637637 0.098 Uiso 1 1 calc R U . . .
C13 C 0.4687(2) 0.7027(3) 0.7035(2) 0.0820(9) Uani 1 1 d . . . . .
H13 H 0.478675 0.771317 0.731992 0.098 Uiso 1 1 calc R U . . .
C14 C 0.5037(2) 0.5917(3) 0.71580(17) 0.0771(9) Uani 1 1 d . . . . .
H14 H 0.539023 0.586975 0.753219 0.093 Uiso 1 1 calc R U . . .
C15 C 0.27909(12) 0.39026(19) 0.67835(11) 0.0434(5) Uani 1 1 d . . . . .
C16 C 0.2242(2) 0.4636(3) 0.71255(16) 0.0750(9) Uani 1 1 d . . . . .
H16 H 0.192381 0.516993 0.686492 0.090 Uiso 1 1 calc R U . . .
C17 C 0.2161(2) 0.4583(4) 0.78494(18) 0.0914(12) Uani 1 1 d . . . . .
H17 H 0.179167 0.508753 0.807090 0.110 Uiso 1 1 calc R U . . .
C18 C 0.26146(19) 0.3801(3) 0.82473(14) 0.0667(7) Uani 1 1 d . . . . .
H18 H 0.255232 0.376025 0.873467 0.080 Uiso 1 1 calc R U . . .
C19 C 0.31584(18) 0.3084(3) 0.79145(14) 0.0631(7) Uani 1 1 d . . . . .
H19 H 0.347305 0.255074 0.817876 0.076 Uiso 1 1 calc R U . . .
C20 C 0.32521(16) 0.3132(2) 0.71903(13) 0.0565(6) Uani 1 1 d . . . . .
H20 H 0.363171 0.263859 0.697496 0.068 Uiso 1 1 calc R U . . .

loop_
_atom_site_aniso_label
_atom_site_aniso_U_11
_atom_site_aniso_U_22
_atom_site_aniso_U_33
_atom_site_aniso_U_23
_atom_site_aniso_U_13
_atom_site_aniso_U_12
F1 0.1381(17) 0.0655(10) 0.0516(9) 0.0220(7) -0.0120(10) -0.0011(10)
F2 0.0897(13) 0.1259(17) 0.0591(10) 0.0103(10) -0.0303(9) -0.0262(11)
F3 0.1032(14) 0.1073(14) 0.0414(8) 0.0006(8) 0.0108(8) 0.0155(11)
O1 0.0719(12) 0.0534(10) 0.0713(12) 0.0010(8) -0.0006(9) -0.0224(9)
N1 0.0452(9) 0.0407(9) 0.0433(9) 0.0022(7) -0.0007(7) -0.0034(7)
N2 0.0631(12) 0.0646(13) 0.0550(12) -0.0051(9) -0.0079(10) -0.0052(10)
N3 0.0471(9) 0.0494(10) 0.0418(9) 0.0075(7) -0.0015(8) 0.0063(7)
C1 0.0660(14) 0.0572(13) 0.0431(12) 0.0040(10) -0.0050(10) -0.0046(11)
C2 0.0482(11) 0.0394(10) 0.0376(10) 0.0037(7) -0.0015(8) -0.0042(8)
C3 0.0607(13) 0.0405(10) 0.0382(10) 0.0015(8) 0.0048(9) -0.0079(9)
C4 0.0616(13) 0.0436(11) 0.0410(11) 0.0008(8) 0.0086(10) 0.0038(9)
C5 0.090(2) 0.0492(13) 0.0615(15) -0.0003(11) 0.0154(14) 0.0106(13)
C6 0.094(2) 0.0715(19) 0.089(2) 0.0045(16) 0.0129(18) 0.0400(18)
C7 0.0600(16) 0.095(2) 0.083(2) 0.0021(17) 0.0082(15) 0.0281(16)
C8 0.0495(13) 0.0733(17) 0.0660(15) 0.0040(13) 0.0064(11) 0.0043(12)
C9 0.0490(11) 0.0505(12) 0.0391(11) 0.0017(8) 0.0041(8) 0.0033(9)
C10 0.0502(11) 0.0442(11) 0.0455(11) 0.0010(8) -0.0001(9) -0.0093(9)
C11 0.0789(17) 0.0445(12) 0.0781(18) 0.0036(11) -0.0115(15) -0.0068(12)
C12 0.096(2) 0.0440(13) 0.106(3) -0.0055(14) 0.011(2) -0.0053(14)
C13 0.093(2) 0.0705(19) 0.082(2) -0.0279(16) 0.0028(18) -0.0180(16)
C14 0.0806(19) 0.090(2) 0.0607(16) -0.0228(15) -0.0082(14) -0.0180(17)
C15 0.0440(10) 0.0433(10) 0.0429(11) 0.0039(8) 0.0018(8) -0.0028(8)
C16 0.0865(19) 0.0757(17) 0.0627(16) 0.0148(13) 0.0121(14) 0.0368(15)
C17 0.115(3) 0.092(2) 0.0675(18) 0.0104(16) 0.0354(18) 0.050(2)
C18 0.0823(18) 0.0716(16) 0.0462(13) 0.0059(11) 0.0164(13) 0.0091(14)
C19 0.0788(17) 0.0617(14) 0.0487(13) 0.0091(11) 0.0039(12) 0.0144(13)
C20 0.0671(14) 0.0599(14) 0.0425(11) 0.0036(10) 0.0057(11) 0.0175(11)

loop_
_atom_type_symbol
_atom_type_description
_atom_type_scat_dispersion_real
_atom_type_scat_dispersion_imag
_atom_type_scat_source
C C 0.0181 0.0091 'International Tables Vol C Tables 4.2.6.8 and 6.1.1.4'
H H 0.0000 0.0000 'International Tables Vol C Tables 4.2.6.8 and 6.1.1.4'
F F 0.0727 0.0534 'International Tables Vol C Tables 4.2.6.8 and 6.1.1.4'
N N 0.0311 0.0180 'International Tables Vol C Tables 4.2.6.8 and 6.1.1.4'
O O 0.0492 0.0322 'International Tables Vol C Tables 4.2.6.8 and 6.1.1.4'

loop_
_geom_angle_atom_site_label_1
_geom_angle_atom_site_label_2
_geom_angle_atom_site_label_3
_geom_angle
_geom_angle_site_symmetry_1
_geom_angle_site_symmetry_3
_geom_angle_publ_flag
C9 N1 C2 109.27(17) . . ?
C9 N1 C10 123.27(19) . . ?
C10 N1 C2 121.22(18) . . ?
C10 N2 C14 117.0(3) . . ?
C2 N3 H3 118.4 . . ?
C15 N3 H3 118.4 . . ?
C15 N3 C2 123.20(18) . . ?
F1 C1 F3 106.8(2) . . ?
F1 C1 C2 113.8(2) . . ?
F2 C1 F1 106.4(2) . . ?
F2 C1 F3 106.4(2) . . ?
F2 C1 C2 111.9(2) . . ?
F3 C1 C2 111.0(2) . . ?
N1 C2 C1 109.11(17) . . ?
N1 C2 C3 102.42(17) . . ?
N3 C2 N1 117.20(17) . . ?
N3 C2 C1 108.65(18) . . ?
N3 C2 C3 113.83(17) . . ?
C1 C2 C3 104.82(17) . . ?
O1 C3 C2 122.7(2) . . ?
O1 C3 C4 130.7(2) . . ?
C4 C3 C2 106.60(18) . . ?
C5 C4 C3 128.9(2) . . ?
C9 C4 C3 109.03(19) . . ?
C9 C4 C5 122.1(2) . . ?
C4 C5 H5 120.7 . . ?
C6 C5 C4 118.5(3) . . ?
C6 C5 H5 120.7 . . ?
C5 C6 H6 120.2 . . ?
C5 C6 C7 119.5(3) . . ?
C7 C6 H6 120.2 . . ?
C6 C7 H7 118.5 . . ?
C8 C7 C6 123.0(3) . . ?
C8 C7 H7 118.5 . . ?
C7 C8 H8 121.2 . . ?
C7 C8 C9 117.6(3) . . ?
C9 C8 H8 121.2 . . ?
N1 C9 C8 128.5(2) . . ?
C4 C9 N1 112.2(2) . . ?
C4 C9 C8 119.3(2) . . ?
N2 C10 N1 116.1(2) . . ?
N2 C10 C11 122.8(2) . . ?
C11 C10 N1 121.1(2) . . ?
C10 C11 H11 121.0 . . ?
C12 C11 C10 118.0(3) . . ?
C12 C11 H11 121.0 . . ?
C11 C12 H12 120.1 . . ?
C13 C12 C11 119.8(3) . . ?
C13 C12 H12 120.1 . . ?
C12 C13 H13 121.3 . . ?
C14 C13 C12 117.4(3) . . ?
C14 C13 H13 121.3 . . ?
N2 C14 C13 124.9(3) . . ?
N2 C14 H14 117.6 . . ?
C13 C14 H14 117.6 . . ?
C16 C15 N3 118.2(2) . . ?
C20 C15 N3 124.1(2) . . ?
C20 C15 C16 117.7(2) . . ?
C15 C16 H16 119.7 . . ?
C17 C16 C15 120.6(3) . . ?
C17 C16 H16 119.7 . . ?
C16 C17 H17 119.4 . . ?
C18 C17 C16 121.2(3) . . ?
C18 C17 H17 119.4 . . ?
C17 C18 H18 120.8 . . ?
C19 C18 C17 118.5(3) . . ?
C19 C18 H18 120.8 . . ?
C18 C19 H19 119.4 . . ?
C18 C19 C20 121.2(2) . . ?
C20 C19 H19 119.4 . . ?
C15 C20 C19 120.9(2) . . ?
C15 C20 H20 119.6 . . ?
C19 C20 H20 119.6 . . ?

loop_
_geom_bond_atom_site_label_1
_geom_bond_atom_site_label_2
_geom_bond_distance
_geom_bond_site_symmetry_2
_geom_bond_publ_flag
F1 C1 1.322(3) . ?
F2 C1 1.317(3) . ?
F3 C1 1.329(3) . ?
O1 C3 1.207(3) . ?
N1 C2 1.489(3) . ?
N1 C9 1.397(3) . ?
N1 C10 1.422(3) . ?
N2 C10 1.325(3) . ?
N2 C14 1.339(4) . ?
N3 H3 0.8600 . ?
N3 C2 1.419(3) . ?
N3 C15 1.405(3) . ?
C1 C2 1.536(3) . ?
C2 C3 1.574(3) . ?
C3 C4 1.439(4) . ?
C4 C5 1.400(3) . ?
C4 C9 1.390(3) . ?
C5 H5 0.9300 . ?
C5 C6 1.367(5) . ?
C6 H6 0.9300 . ?
C6 C7 1.393(5) . ?
C7 H7 0.9300 . ?
C7 C8 1.381(4) . ?
C8 H8 0.9300 . ?
C8 C9 1.402(4) . ?
C10 C11 1.385(4) . ?
C11 H11 0.9300 . ?
C11 C12 1.383(4) . ?
C12 H12 0.9300 . ?
C12 C13 1.373(5) . ?
C13 H13 0.9300 . ?
C13 C14 1.354(5) . ?
C14 H14 0.9300 . ?
C15 C16 1.383(4) . ?
C15 C20 1.376(3) . ?
C16 H16 0.9300 . ?
C16 C17 1.379(5) . ?
C17 H17 0.9300 . ?
C17 C18 1.367(5) . ?
C18 H18 0.9300 . ?
C18 C19 1.359(4) . ?
C19 H19 0.9300 . ?
C19 C20 1.382(4) . ?
C20 H20 0.9300 . ?

loop_
_geom_torsion_atom_site_label_1
_geom_torsion_atom_site_label_2
_geom_torsion_atom_site_label_3
_geom_torsion_atom_site_label_4
_geom_torsion
_geom_torsion_site_symmetry_1
_geom_torsion_site_symmetry_2
_geom_torsion_site_symmetry_3
_geom_torsion_site_symmetry_4
_geom_torsion_publ_flag
F1 C1 C2 N1 -66.0(3) . . . . ?
F1 C1 C2 N3 62.8(3) . . . . ?
F1 C1 C2 C3 -175.1(2) . . . . ?
F2 C1 C2 N1 173.3(2) . . . . ?
F2 C1 C2 N3 -57.8(3) . . . . ?
F2 C1 C2 C3 64.2(3) . . . . ?
F3 C1 C2 N1 54.5(3) . . . . ?
F3 C1 C2 N3 -176.6(2) . . . . ?
F3 C1 C2 C3 -54.6(3) . . . . ?
O1 C3 C4 C5 2.2(4) . . . . ?
O1 C3 C4 C9 -176.7(2) . . . . ?
N1 C2 C3 O1 175.4(2) . . . . ?
N1 C2 C3 C4 -7.1(2) . . . . ?
N1 C10 C11 C12 175.4(3) . . . . ?
N2 C10 C11 C12 -2.2(4) . . . . ?
N3 C2 C3 O1 47.9(3) . . . . ?
N3 C2 C3 C4 -134.57(19) . . . . ?
N3 C15 C16 C17 179.8(3) . . . . ?
N3 C15 C20 C19 -179.3(2) . . . . ?
C1 C2 C3 O1 -70.7(3) . . . . ?
C1 C2 C3 C4 106.8(2) . . . . ?
C2 N1 C9 C4 -2.4(2) . . . . ?
C2 N1 C9 C8 175.6(2) . . . . ?
C2 N1 C10 N2 133.7(2) . . . . ?
C2 N1 C10 C11 -44.1(3) . . . . ?
C2 N3 C15 C16 167.7(2) . . . . ?
C2 N3 C15 C20 -12.1(3) . . . . ?
C2 C3 C4 C5 -175.1(2) . . . . ?
C2 C3 C4 C9 6.0(2) . . . . ?
C3 C4 C5 C6 -178.0(3) . . . . ?
C3 C4 C9 N1 -2.5(3) . . . . ?
C3 C4 C9 C8 179.3(2) . . . . ?
C4 C5 C6 C7 -0.7(5) . . . . ?
C5 C4 C9 N1 178.6(2) . . . . ?
C5 C4 C9 C8 0.4(3) . . . . ?
C5 C6 C7 C8 -0.2(5) . . . . ?
C6 C7 C8 C9 1.2(5) . . . . ?
C7 C8 C9 N1 -179.2(3) . . . . ?
C7 C8 C9 C4 -1.3(4) . . . . ?
C9 N1 C2 N3 131.06(19) . . . . ?
C9 N1 C2 C1 -105.0(2) . . . . ?
C9 N1 C2 C3 5.7(2) . . . . ?
C9 N1 C10 N2 -15.6(3) . . . . ?
C9 N1 C10 C11 166.7(2) . . . . ?
C9 C4 C5 C6 0.7(4) . . . . ?
C10 N1 C2 N3 -22.0(3) . . . . ?
C10 N1 C2 C1 102.0(2) . . . . ?
C10 N1 C2 C3 -147.34(18) . . . . ?
C10 N1 C9 C4 150.0(2) . . . . ?
C10 N1 C9 C8 -32.0(3) . . . . ?
C10 N2 C14 C13 2.3(5) . . . . ?
C10 C11 C12 C13 3.1(5) . . . . ?
C11 C12 C13 C14 -1.4(5) . . . . ?
C12 C13 C14 N2 -1.4(6) . . . . ?
C14 N2 C10 N1 -178.1(2) . . . . ?
C14 N2 C10 C11 -0.4(4) . . . . ?
C15 N3 C2 N1 -54.8(3) . . . . ?
C15 N3 C2 C1 -179.03(19) . . . . ?
C15 N3 C2 C3 64.6(3) . . . . ?
C15 C16 C17 C18 -0.5(6) . . . . ?
C16 C15 C20 C19 1.0(4) . . . . ?
C16 C17 C18 C19 0.9(6) . . . . ?
C17 C18 C19 C20 -0.4(5) . . . . ?
C18 C19 C20 C15 -0.6(5) . . . . ?
C20 C15 C16 C17 -0.4(5) . . . . ?
